data_1553080
loop_
_publ_author_name
'Nguyen, Andy I.'
'Hadt, Ryan G.'
'Solomon, Edward I.'
'Tilley, T. Don'

_publ_section_title
;
 Efficient C-H Bond Activations <i>via</i> O<sub>2</sub> Cleavage by a
 Dianionic Cobalt(II) Complex.
;
_journal_issue 7
_journal_name_full 'Chemical science'
_journal_page_first 2874
_journal_page_last 2878
_journal_paper_doi 10.1039/C4SC00108G
_journal_volume 5
_journal_year 2014
_chemical_formula_sum 'C56 H82 Br2 Co N4 O4'
_chemical_formula_weight 1094.00
_space_group_crystal_system monoclinic
_space_group_IT_number 14
_space_group_name_Hall '-P 2yn'
_space_group_name_H-M_alt 'P 1 21/n 1'
_atom_sites_solution_hydrogens geom
_audit_creation_method shelxl-2013
_cell_angle_alpha 90
_cell_angle_beta 95.944(4)
_cell_angle_gamma 90
_cell_formula_units_Z 4
_cell_length_a 10.4432(7)
_cell_length_b 13.5068(8)
_cell_length_c 39.638(2)
_cell_measurement_temperature 100(2)
_cell_volume 5561.0(6)
_computing_cell_refinement SHELX-97
_computing_molecular_graphics ORTEP-3
_computing_publication_material WinGX
_computing_structure_refinement 'shelxl-2013 (sheldrick, 2013)'
_computing_structure_solution SIR-92
_diffrn_ambient_temperature 100(2)
_diffrn_detector_area_resol_mean 8.366
_diffrn_measured_fraction_theta_full 0.991
_diffrn_measured_fraction_theta_max 0.937
_diffrn_measurement_device_type 'Bruker Apex-1 CCD'
_diffrn_measurement_method '\f and \w scans'
_diffrn_radiation_type mok\a
_diffrn_radiation_wavelength 0.71073
_diffrn_reflns_av_R_equivalents 0.0735
_diffrn_reflns_av_unetI/netI 0.0617
_diffrn_reflns_Laue_measured_fraction_full 0.991
_diffrn_reflns_Laue_measured_fraction_max 0.937
_diffrn_reflns_limit_h_max 12
_diffrn_reflns_limit_h_min -12
_diffrn_reflns_limit_k_max 16
_diffrn_reflns_limit_k_min -16
_diffrn_reflns_limit_l_max 47
_diffrn_reflns_limit_l_min -47
_diffrn_reflns_number 72935
_diffrn_reflns_point_group_measured_fraction_full 0.991
_diffrn_reflns_point_group_measured_fraction_max 0.937
_diffrn_reflns_theta_full 25.000
_diffrn_reflns_theta_max 26.096
_diffrn_reflns_theta_min 1.594
_diffrn_source 'fine-focus sealed tube'
_exptl_absorpt_coefficient_mu 1.792
_exptl_absorpt_correction_type multi-scan
_exptl_absorpt_process_details SADABS
_exptl_crystal_colour green
_exptl_crystal_density_diffrn 1.307
_exptl_crystal_description plate
_exptl_crystal_F_000 2300
_exptl_crystal_size_max 0.100
_exptl_crystal_size_mid 0.050
_exptl_crystal_size_min 0.050
_exptl_transmission_factor_max .7452
_exptl_transmission_factor_min .6847
_refine_diff_density_max 2.003
_refine_diff_density_min -1.770
_refine_diff_density_rms 0.112
_refine_ls_extinction_method none
_refine_ls_goodness_of_fit_ref 1.105
_refine_ls_hydrogen_treatment constr
_refine_ls_matrix_type full
_refine_ls_number_parameters 632
_refine_ls_number_reflns 10336
_refine_ls_number_restraints 0
_refine_ls_restrained_S_all 1.105
_refine_ls_R_factor_all 0.1246
_refine_ls_R_factor_gt 0.0826
_refine_ls_shift/su_max 0.044
_refine_ls_shift/su_mean 0.001
_refine_ls_structure_factor_coef Fsqd
_refine_ls_weighting_details 'w=1/[\s^2^(fo^2^)+(0.0975p)^2^+20.7298p] where p=(fo^2^+2fc^2^)/3'
_refine_ls_weighting_scheme calc
_refine_ls_wR_factor_gt 0.2019
_refine_ls_wR_factor_ref 0.2241
_reflns_Friedel_coverage 0.000
_reflns_number_gt 7067
_reflns_number_total 10336
_reflns_threshold_expression 'i > 2\s(i)'
_cod_data_source_file c4sc00108g2.cif
_cod_data_source_block shelx
_cod_depositor_comments
;
The following automatic conversions were performed:

data item '_atom_site_adp_type' value 'uani' was changed to 'Uani' in
accordance with the
/home/saulius/struct/COD-crude-data/automatic-downloads/DataCite-retrospective/RSC/depositions/lib/dictionaries/cif_core.dic
dictionary named 'cif_core.dic' version 2.4.2 last updated on
2011-04-26 (69 times).

data item '_atom_site_adp_type' value 'uiso' was changed to 'Uiso' in
accordance with the
/home/saulius/struct/COD-crude-data/automatic-downloads/DataCite-retrospective/RSC/depositions/lib/dictionaries/cif_core.dic
dictionary named 'cif_core.dic' version 2.4.2 last updated on
2011-04-26 (87 times).

data item '_atom_site_refinement_flags_adp' value 'u' was changed to
'U' in accordance with the
/home/saulius/struct/COD-crude-data/automatic-downloads/DataCite-retrospective/RSC/depositions/lib/dictionaries/cif_core.dic
dictionary named 'cif_core.dic' version 2.4.2 last updated on
2011-04-26 (87 times).

data item '_atom_site_refinement_flags_occupancy' value 'p' was
changed to 'P' in accordance with the
/home/saulius/struct/COD-crude-data/automatic-downloads/DataCite-retrospective/RSC/depositions/lib/dictionaries/cif_core.dic
dictionary named 'cif_core.dic' version 2.4.2 last updated on
2011-04-26 (14 times).

data item '_atom_site_refinement_flags_posn' value 'r' was changed to
'R' in accordance with the
/home/saulius/struct/COD-crude-data/automatic-downloads/DataCite-retrospective/RSC/depositions/lib/dictionaries/cif_core.dic
dictionary named 'cif_core.dic' version 2.4.2 last updated on
2011-04-26 (87 times).

data item '_refine_ls_structure_factor_coef' value 'fsqd' was changed
to 'Fsqd' in accordance with the
/home/saulius/struct/COD-crude-data/automatic-downloads/DataCite-retrospective/RSC/depositions/lib/dictionaries/cif_core.dic
dictionary named 'cif_core.dic' version 2.4.2 last updated on
2011-04-26.

Automatic conversion script
Id: cif_fix_values 6909 2019-04-08 15:41:33Z antanas 
;
_cod_original_sg_symbol_Hall '-p 2yn'
_cod_original_sg_symbol_H-M 'p 21/n'
_cod_database_code 1553080
_shelx_space_group_comment
;
the symmetry employed for this shelxl refinement is uniquely defined
by the following loop, which should always be used as a source of
symmetry information in preference to the above space-group names.
they are only intended as comments.
;
_shelx_estimated_absorpt_t_min 0.841
_shelx_estimated_absorpt_t_max 0.916
_shelxl_version_number 2013-4

loop_
_space_group_symop_operation_xyz
'x, y, z'
'-x+1/2, y+1/2, -z+1/2'
'-x, -y, -z'
'x-1/2, -y-1/2, z-1/2'

loop_
_atom_site_label
_atom_site_type_symbol
_atom_site_fract_x
_atom_site_fract_y
_atom_site_fract_z
_atom_site_U_iso_or_equiv
_atom_site_adp_type
_atom_site_occupancy
_atom_site_site_symmetry_order
_atom_site_calc_flag
_atom_site_refinement_flags_posn
_atom_site_refinement_flags_adp
_atom_site_refinement_flags_occupancy
_atom_site_disorder_assembly
_atom_site_disorder_group
c1 c -0.1386(5) 1.3597(5) 0.91026(14) 0.0304(14) Uani 1 1 d . . . . .
c2 c -0.0732(7) 1.3904(7) 0.94129(17) 0.058(2) Uani 1 1 d . . . . .
h2 h 0.0019 1.3557 0.9502 0.069 Uiso 1 1 calc R U . . .
c3 c -0.1146(9) 1.4684(8) 0.9590(2) 0.085(3) Uani 1 1 d . . . . .
h3 h -0.0692 1.4871 0.9800 0.101 Uiso 1 1 calc R U . . .
c4 c -0.2222(8) 1.5200(7) 0.94634(18) 0.065(2) Uani 1 1 d . . . . .
c5 c -0.2902(6) 1.4934(5) 0.91641(15) 0.0349(14) Uani 1 1 d . . . . .
h5 h -0.3646 1.5299 0.9081 0.042 Uiso 1 1 calc R U . . .
c6 c -0.2509(5) 1.4126(4) 0.89801(13) 0.0257(12) Uani 1 1 d . . . . .
c7 c -0.3299(5) 1.3906(4) 0.86571(13) 0.0221(12) Uani 1 1 d . . . . .
c8 c -0.3741(5) 1.3017(4) 0.81410(13) 0.0266(12) Uani 1 1 d . . . . .
h8a h -0.4088 1.3645 0.8040 0.032 Uiso 1 1 calc R U . . .
h8b h -0.4472 1.2598 0.8193 0.032 Uiso 1 1 calc R U . . .
c9 c -0.2962(5) 1.2490(5) 0.78968(13) 0.0271(13) Uani 1 1 d . . . . .
h9a h -0.3535 1.2101 0.7732 0.033 Uiso 1 1 calc R U . . .
h9b h -0.2489 1.2977 0.7770 0.033 Uiso 1 1 calc R U . . .
c10 c -0.1594(5) 1.1096(4) 0.79176(13) 0.0258(12) Uani 1 1 d . . . . .
c11 c -0.0624(5) 1.0423(4) 0.80998(14) 0.0266(13) Uani 1 1 d . . . . .
c12 c -0.0260(5) 0.9583(4) 0.79215(15) 0.0301(13) Uani 1 1 d . . . . .
h12 h -0.0687 0.9446 0.7703 0.036 Uiso 1 1 calc R U . . .
c13 c 0.0696(6) 0.8960(4) 0.80552(16) 0.0337(15) Uani 1 1 d . . . . .
c14 c 0.1340(6) 0.9146(5) 0.83743(18) 0.0386(16) Uani 1 1 d . . . . .
h14 h 0.2012 0.8719 0.8466 0.046 Uiso 1 1 calc R U . . .
c15 c 0.0997(5) 0.9948(4) 0.85549(15) 0.0298(13) Uani 1 1 d . . . . .
h15 h 0.1439 1.0067 0.8773 0.036 Uiso 1 1 calc R U . . .
c16 c 0.0000(5) 1.0613(4) 0.84285(14) 0.0241(12) Uani 1 1 d . . . . .
c17 c -0.2739(5) 1.1402(4) 0.87431(13) 0.0227(12) Uani 1 1 d . . . . .
c18 c -0.3436(5) 1.0857(4) 0.88826(14) 0.0295(13) Uani 1 1 d . . . . .
c19 c -0.4163(5) 1.0236(4) 0.90869(15) 0.0301(13) Uani 1 1 d . . . . .
c20 c -0.3655(7) 0.9973(7) 0.94161(19) 0.062(2) Uani 1 1 d . . . . .
h20 h -0.2818 1.0191 0.9501 0.074 Uiso 1 1 calc R U . . .
c21 c -0.4366(8) 0.9397(8) 0.9617(2) 0.082(3) Uani 1 1 d . . . . .
h21 h -0.4017 0.9236 0.9841 0.098 Uiso 1 1 calc R U . . .
c22 c -0.5569(7) 0.9055(6) 0.94985(19) 0.056(2) Uani 1 1 d . . . . .
h22 h -0.6044 0.8656 0.9639 0.067 Uiso 1 1 calc R U . . .
c23 c -0.6073(6) 0.9294(5) 0.91768(16) 0.0379(15) Uani 1 1 d . . . . .
h23 h -0.6899 0.9052 0.9093 0.046 Uiso 1 1 calc R U . . .
c24 c -0.5394(5) 0.9888(4) 0.89723(14) 0.0291(13) Uani 1 1 d . . . . .
h24 h -0.5769 1.0060 0.8751 0.035 Uiso 1 1 calc R U . . .
c25 c 0.294(3) 0.6639(8) 0.9038(5) 0.262(15) Uani 1 1 d . . . . .
c26 c 0.235(2) 0.5650(7) 0.9179(4) 0.216(12) Uani 1 1 d . . . . .
h26a h 0.2525 0.5620 0.9429 0.259 Uiso 1 1 calc R U . . .
h26b h 0.1403 0.5636 0.9119 0.259 Uiso 1 1 calc R U . . .
c27 c 0.2974(12) 0.4779(6) 0.9017(2) 0.084(3) Uani 1 1 d . . . . .
h27a h 0.3916 0.4791 0.9080 0.101 Uiso 1 1 calc R U . . .
h27b h 0.2811 0.4820 0.8767 0.101 Uiso 1 1 calc R U . . .
c28 c 0.2403(8) 0.3821(5) 0.91433(17) 0.0449(17) Uani 1 1 d . . . . .
h28a h 0.2332 0.3883 0.9389 0.054 Uiso 1 1 calc R U . . .
h28b h 0.1523 0.3737 0.9028 0.054 Uiso 1 1 calc R U . . .
c29 c 0.0121(12) 0.1073(9) 0.9538(3) 0.109(4) Uani 1 1 d . . . . .
h29a h -0.0164 0.1560 0.9697 0.163 Uiso 1 1 calc R U . . .
h29b h -0.0297 0.0436 0.9571 0.163 Uiso 1 1 calc R U . . .
h29c h -0.0112 0.1302 0.9305 0.163 Uiso 1 1 calc R U . . .
c30 c 0.1385(12) 0.0966(9) 0.9592(4) 0.119(5) Uani 1 1 d . . . . .
h30a h 0.1632 0.0430 0.9441 0.143 Uiso 1 1 calc R U . . .
h30b h 0.1587 0.0731 0.9828 0.143 Uiso 1 1 calc R U . . .
c31 c 0.2253(8) 0.1845(7) 0.9543(2) 0.071(3) Uani 1 1 d . . . . .
h31a h 0.3112 0.1725 0.9666 0.086 Uiso 1 1 calc R U . . .
h31b h 0.1887 0.2446 0.9639 0.086 Uiso 1 1 calc R U . . .
c32 c 0.2390(7) 0.2013(5) 0.9169(2) 0.0487(19) Uani 1 1 d . . . . .
h32a h 0.1517 0.2067 0.9047 0.058 Uiso 1 1 calc R U . . .
h32b h 0.2803 0.1420 0.9081 0.058 Uiso 1 1 calc R U . . .
c34 c 0.6203(7) 0.2840(6) 0.97349(17) 0.0450(16) Uani 1 1 d . . . . .
h34a h 0.6235 0.2111 0.9760 0.054 Uiso 1 1 calc R U . a 1
h34b h 0.6837 0.3039 0.9579 0.054 Uiso 1 1 calc R U . a 1
c36 c 0.4496(8) 0.2911(11) 0.9271(3) 0.128(6) Uani 1 1 d . . . . .
c37 c 0.1256(8) 0.2829(10) 0.7852(2) 0.108(5) Uani 1 1 d . . . . .
h37a h 0.0853 0.2178 0.7869 0.163 Uiso 1 1 calc R U . . .
h37b h 0.1499 0.2923 0.7622 0.163 Uiso 1 1 calc R U . . .
h37c h 0.0647 0.3347 0.7902 0.163 Uiso 1 1 calc R U . . .
c38 c 0.2444(7) 0.2890(5) 0.81039(18) 0.0472(18) Uani 1 1 d . . . . .
h38a h 0.3044 0.2355 0.8053 0.057 Uiso 1 1 calc R U . . .
h38b h 0.2879 0.3530 0.8072 0.057 Uiso 1 1 calc R U . . .
c39 c 0.2181(8) 0.2805(8) 0.8468(2) 0.073(3) Uani 1 1 d . . . . .
h39a h 0.1597 0.3347 0.8521 0.088 Uiso 1 1 calc R U . . .
h39b h 0.1738 0.2170 0.8501 0.088 Uiso 1 1 calc R U . . .
c40 c 0.3385(6) 0.2853(5) 0.87091(18) 0.0438(17) Uani 1 1 d . . . . .
h40a h 0.3892 0.3436 0.8650 0.053 Uiso 1 1 calc R U . . .
h40b h 0.3907 0.2256 0.8676 0.053 Uiso 1 1 calc R U . . .
c41 c 0.4405(7) 1.0575(5) 0.79968(18) 0.0443(17) Uani 1 1 d . . . . .
h41a h 0.3570 1.0281 0.8031 0.066 Uiso 1 1 calc R U . . .
h41b h 0.4287 1.1076 0.7817 0.066 Uiso 1 1 calc R U . . .
h41c h 0.4773 1.0887 0.8208 0.066 Uiso 1 1 calc R U . . .
c42 c 0.5298(6) 0.9783(5) 0.78962(16) 0.0402(16) Uani 1 1 d . . . . .
h42a h 0.6138 1.0086 0.7861 0.048 Uiso 1 1 calc R U . . .
h42b h 0.4937 0.9489 0.7678 0.048 Uiso 1 1 calc R U . . .
c43 c 0.5513(6) 0.8962(4) 0.81631(15) 0.0318(14) Uani 1 1 d . . . . .
h43a h 0.5805 0.9256 0.8387 0.038 Uiso 1 1 calc R U . . .
h43b h 0.4694 0.8608 0.8183 0.038 Uiso 1 1 calc R U . . .
c44 c 0.6516(6) 0.8242(4) 0.80621(14) 0.0304(13) Uani 1 1 d . . . . .
h44a h 0.6239 0.8001 0.7830 0.036 Uiso 1 1 calc R U . . .
h44b h 0.7334 0.8607 0.8053 0.036 Uiso 1 1 calc R U . . .
c45 c 0.2977(6) 0.5434(5) 0.77097(17) 0.0425(16) Uani 1 1 d . . . . .
h45a h 0.2740 0.6009 0.7566 0.064 Uiso 1 1 calc R U . . .
h45b h 0.2195 0.5089 0.7761 0.064 Uiso 1 1 calc R U . . .
h45c h 0.3512 0.4984 0.7591 0.064 Uiso 1 1 calc R U . . .
c46 c 0.3725(5) 0.5779(5) 0.80382(15) 0.0338(14) Uani 1 1 d . . . . .
h46a h 0.3153 0.6183 0.8167 0.041 Uiso 1 1 calc R U . . .
h46b h 0.4000 0.5193 0.8178 0.041 Uiso 1 1 calc R U . . .
c47 c 0.4893(5) 0.6381(5) 0.79770(14) 0.0299(13) Uani 1 1 d . . . . .
h47a h 0.4629 0.6958 0.7832 0.036 Uiso 1 1 calc R U . . .
h47b h 0.5489 0.5972 0.7857 0.036 Uiso 1 1 calc R U . . .
c48 c 0.5572(5) 0.6733(4) 0.83126(13) 0.0233(12) Uani 1 1 d . . . . .
h48a h 0.5811 0.6146 0.8455 0.028 Uiso 1 1 calc R U . . .
h48b h 0.4954 0.7126 0.8431 0.028 Uiso 1 1 calc R U . . .
c49 c 1.0370(11) 0.5583(10) 0.8372(3) 0.116(5) Uani 1 1 d . . . . .
h49a h 1.0434 0.6307 0.8373 0.174 Uiso 1 1 calc R U . . .
h49b h 1.1148 0.5299 0.8292 0.174 Uiso 1 1 calc R U . . .
h49c h 1.0282 0.5348 0.8602 0.174 Uiso 1 1 calc R U . . .
c50 c 0.9284(7) 0.5289(7) 0.8154(2) 0.068(2) Uani 1 1 d . . . . .
h50a h 0.9218 0.4558 0.8150 0.082 Uiso 1 1 calc R U . . .
h50b h 0.9371 0.5519 0.7920 0.082 Uiso 1 1 calc R U . . .
c51 c 0.8067(8) 0.5740(6) 0.8280(2) 0.059(2) Uani 1 1 d . . . . .
h51a h 0.7319 0.5308 0.8212 0.071 Uiso 1 1 calc R U . . .
h51b h 0.8177 0.5777 0.8531 0.071 Uiso 1 1 calc R U . . .
c52 c 0.7819(5) 0.6753(5) 0.81361(15) 0.0312(14) Uani 1 1 d . . . . .
h52a h 0.7569 0.6688 0.7889 0.037 Uiso 1 1 calc R U . . .
h52b h 0.8635 0.7132 0.8166 0.037 Uiso 1 1 calc R U . . .
c53 c 0.9808(15) 0.7679(11) 0.9151(4) 0.157(7) Uani 1 1 d . . . . .
h53a h 0.9467 0.7061 0.9048 0.235 Uiso 1 1 calc R U . . .
h53b h 0.9931 0.7604 0.9398 0.235 Uiso 1 1 calc R U . . .
h53c h 1.0635 0.7833 0.9067 0.235 Uiso 1 1 calc R U . . .
c54 c 0.8879(8) 0.8500(7) 0.9061(2) 0.064(2) Uani 1 1 d . . . . .
h54a h 0.9322 0.9147 0.9092 0.077 Uiso 1 1 calc R U . . .
h54b h 0.8173 0.8481 0.9209 0.077 Uiso 1 1 calc R U . . .
c55 c 0.8345(7) 0.8377(6) 0.86979(18) 0.0481(18) Uani 1 1 d . . . . .
h55a h 0.9036 0.8137 0.8565 0.058 Uiso 1 1 calc R U . . .
h55b h 0.8055 0.9029 0.8605 0.058 Uiso 1 1 calc R U . . .
c56 c 0.7237(5) 0.7664(5) 0.86561(14) 0.0299(13) Uani 1 1 d . . . . .
h56a h 0.6501 0.7965 0.8757 0.036 Uiso 1 1 calc R U . . .
h56b h 0.7487 0.7059 0.8788 0.036 Uiso 1 1 calc R U . . .
n1 n -0.2884(4) 1.3221(3) 0.84533(11) 0.0232(10) Uani 1 1 d . . . . .
n2 n -0.2057(4) 1.1836(4) 0.80938(11) 0.0247(10) Uani 1 1 d . . . . .
n3 n 0.3162(5) 0.2922(4) 0.90844(14) 0.0364(12) Uani 1 1 d . . . . .
n4 n 0.6777(4) 0.7357(3) 0.82903(11) 0.0251(10) Uani 1 1 d . . . . .
o1 o -0.0895(3) 1.2857(3) 0.89430(9) 0.0290(9) Uani 1 1 d . . . . .
o2 o -0.0229(3) 1.1381(3) 0.86158(9) 0.0269(9) Uani 1 1 d . . . . .
o3 o -0.4323(3) 1.4398(3) 0.85863(10) 0.0299(9) Uani 1 1 d . . . . .
o4 o -0.1904(4) 1.0960(3) 0.76083(9) 0.0363(10) Uani 1 1 d . . . . .
co1 co -0.16459(6) 1.22287(6) 0.85466(2) 0.0214(2) Uani 1 1 d . . . . .
br1 br -0.28046(14) 1.63098(11) 0.97061(3) 0.1232(6) Uani 1 1 d . . . . .
br2 br 0.11609(7) 0.78411(5) 0.78026(2) 0.0530(3) Uani 1 1 d . . . . .
c33a c 0.6530(12) 0.3331(11) 1.0080(3) 0.062(4) Uani 0.617(11) 1 d . . P b 1
h33a h 0.6643 0.4045 1.0049 0.093 Uiso 0.617(11) 1 calc R U P b 1
h33b h 0.7327 0.3047 1.0192 0.093 Uiso 0.617(11) 1 calc R U P b 1
h33c h 0.5827 0.3218 1.0222 0.093 Uiso 0.617(11) 1 calc R U P b 1
c35a c 0.4792(10) 0.3178(8) 0.9586(3) 0.036(3) Uani 0.617(11) 1 d . . P b 1
h35a h 0.4157 0.2890 0.9727 0.044 Uiso 0.617(11) 1 calc R U P b 1
h35b h 0.4731 0.3908 0.9601 0.044 Uiso 0.617(11) 1 calc R U P b 1
c35b c 0.5325(14) 0.2482(13) 0.9428(4) 0.032(4) Uani 0.383(11) 1 d . . P b 2
h35c h 0.5912 0.2272 0.9260 0.038 Uiso 0.383(11) 1 calc R U P b 2
h35d h 0.4923 0.1868 0.9503 0.038 Uiso 0.383(11) 1 calc R U P b 2
c33b c 0.7462(15) 0.2133(17) 0.9780(5) 0.052(6) Uani 0.383(11) 1 d . . P b 2
h33d h 0.7206 0.1462 0.9839 0.079 Uiso 0.383(11) 1 calc R U P b 2
h33e h 0.8080 0.2395 0.9961 0.079 Uiso 0.383(11) 1 calc R U P b 2
h33f h 0.7861 0.2114 0.9567 0.079 Uiso 0.383(11) 1 calc R U P b 2

loop_
_atom_site_aniso_label
_atom_site_aniso_U_11
_atom_site_aniso_U_22
_atom_site_aniso_U_33
_atom_site_aniso_U_23
_atom_site_aniso_U_13
_atom_site_aniso_U_12
c1 0.023(3) 0.043(4) 0.026(3) -0.004(3) 0.005(2) -0.005(3)
c2 0.040(4) 0.091(6) 0.038(4) -0.019(4) -0.012(3) 0.023(4)
c3 0.070(6) 0.118(8) 0.058(5) -0.060(6) -0.030(4) 0.033(6)
c4 0.071(5) 0.080(6) 0.042(4) -0.034(4) -0.003(4) 0.030(5)
c5 0.032(3) 0.042(4) 0.032(3) -0.007(3) 0.007(2) 0.000(3)
c6 0.019(3) 0.034(3) 0.024(3) 0.000(2) 0.006(2) -0.002(3)
c7 0.018(3) 0.020(3) 0.029(3) 0.005(2) 0.005(2) -0.005(2)
c8 0.024(3) 0.027(3) 0.027(3) 0.005(2) -0.002(2) -0.002(3)
c9 0.021(3) 0.034(3) 0.024(3) 0.004(2) -0.002(2) -0.001(3)
c10 0.021(3) 0.030(3) 0.028(3) 0.000(2) 0.008(2) -0.006(3)
c11 0.019(3) 0.026(3) 0.037(3) 0.005(3) 0.014(2) -0.002(2)
c12 0.028(3) 0.030(3) 0.035(3) -0.003(3) 0.016(2) -0.003(3)
c13 0.027(3) 0.025(3) 0.053(4) 0.002(3) 0.025(3) 0.000(3)
c14 0.022(3) 0.030(4) 0.066(5) 0.011(3) 0.015(3) 0.008(3)
c15 0.019(3) 0.027(3) 0.044(3) 0.004(3) 0.003(2) -0.002(3)
c16 0.016(3) 0.025(3) 0.033(3) 0.004(2) 0.009(2) -0.005(2)
c17 0.018(3) 0.022(3) 0.028(3) -0.001(2) 0.001(2) 0.004(2)
c18 0.023(3) 0.031(3) 0.035(3) 0.004(3) 0.004(2) 0.005(3)
c19 0.027(3) 0.026(3) 0.038(3) 0.005(3) 0.005(2) 0.001(3)
c20 0.050(4) 0.080(6) 0.051(4) 0.034(4) -0.015(3) -0.025(4)
c21 0.060(5) 0.126(9) 0.054(5) 0.053(5) -0.018(4) -0.039(6)
c22 0.053(5) 0.063(5) 0.053(4) 0.023(4) 0.008(4) -0.018(4)
c23 0.034(3) 0.029(4) 0.050(4) 0.006(3) 0.002(3) -0.005(3)
c24 0.028(3) 0.026(3) 0.032(3) 0.004(3) 0.001(2) 0.002(3)
c25 0.55(4) 0.025(6) 0.25(2) -0.001(9) 0.26(3) -0.004(13)
c26 0.47(3) 0.021(5) 0.205(15) -0.007(7) 0.24(2) 0.006(10)
c27 0.160(10) 0.030(4) 0.071(6) -0.002(4) 0.048(6) -0.009(5)
c28 0.071(5) 0.027(4) 0.037(4) -0.006(3) 0.007(3) -0.003(3)
c29 0.107(10) 0.092(9) 0.128(10) 0.020(8) 0.014(8) -0.016(8)
c30 0.096(9) 0.091(8) 0.185(13) 0.010(8) 0.091(9) -0.039(7)
c31 0.043(4) 0.075(6) 0.096(7) 0.042(5) 0.007(4) -0.021(4)
c32 0.039(4) 0.029(4) 0.082(5) 0.004(4) 0.027(4) -0.007(3)
c34 0.047(4) 0.046(4) 0.040(4) 0.007(3) -0.007(3) 0.001(4)
c36 0.040(5) 0.208(14) 0.125(9) 0.129(10) -0.048(5) -0.062(7)
c37 0.072(6) 0.206(14) 0.052(5) -0.069(7) 0.032(5) -0.085(8)
c38 0.045(4) 0.040(4) 0.062(4) -0.014(3) 0.027(3) -0.009(3)
c39 0.054(5) 0.112(8) 0.058(5) -0.044(5) 0.029(4) -0.051(5)
c40 0.035(3) 0.028(3) 0.073(5) 0.003(3) 0.030(3) 0.002(3)
c41 0.045(4) 0.025(3) 0.059(4) 0.007(3) -0.015(3) -0.001(3)
c42 0.041(4) 0.033(4) 0.043(4) 0.017(3) -0.007(3) -0.004(3)
c43 0.040(3) 0.024(3) 0.031(3) 0.006(3) 0.004(3) 0.000(3)
c44 0.034(3) 0.029(3) 0.030(3) 0.010(3) 0.012(2) -0.004(3)
c45 0.029(3) 0.050(4) 0.047(4) -0.006(3) -0.002(3) -0.004(3)
c46 0.024(3) 0.039(4) 0.038(3) 0.004(3) 0.001(2) 0.002(3)
c47 0.030(3) 0.034(3) 0.026(3) 0.001(3) 0.007(2) 0.001(3)
c48 0.021(3) 0.022(3) 0.028(3) 0.006(2) 0.009(2) 0.002(2)
c49 0.085(8) 0.135(12) 0.132(10) 0.048(9) 0.030(7) 0.036(8)
c50 0.037(4) 0.073(6) 0.096(6) -0.003(5) 0.015(4) 0.022(4)
c51 0.059(5) 0.047(5) 0.078(5) 0.019(4) 0.042(4) 0.030(4)
c52 0.024(3) 0.036(3) 0.035(3) -0.004(3) 0.015(2) 0.004(3)
c53 0.158(14) 0.127(12) 0.161(14) 0.040(10) -0.099(11) -0.032(11)
c54 0.047(4) 0.083(6) 0.058(5) -0.004(4) -0.011(4) 0.001(5)
c55 0.049(4) 0.046(4) 0.051(4) -0.018(3) 0.015(3) -0.017(4)
c56 0.029(3) 0.034(3) 0.026(3) 0.004(3) 0.005(2) 0.008(3)
n1 0.020(2) 0.026(3) 0.023(2) 0.001(2) -0.0013(18) -0.003(2)
n2 0.020(2) 0.030(3) 0.023(2) 0.002(2) 0.0030(18) 0.000(2)
n3 0.024(2) 0.034(3) 0.050(3) 0.013(2) 0.000(2) -0.006(2)
n4 0.026(2) 0.024(3) 0.027(2) 0.004(2) 0.0105(19) 0.005(2)
o1 0.0194(18) 0.040(2) 0.026(2) -0.0033(18) -0.0038(15) 0.0020(19)
o2 0.0170(18) 0.032(2) 0.031(2) -0.0003(18) -0.0004(15) 0.0034(17)
o3 0.021(2) 0.025(2) 0.044(2) -0.0011(18) 0.0013(17) 0.0035(18)
o4 0.037(2) 0.051(3) 0.022(2) -0.0053(19) 0.0081(17) 0.000(2)
co1 0.0165(3) 0.0264(4) 0.0211(4) 0.0015(3) 0.0012(3) 0.0002(3)
br1 0.1533(12) 0.1382(11) 0.0699(7) -0.0757(7) -0.0280(7) 0.0760(10)
br2 0.0636(5) 0.0313(4) 0.0707(5) -0.0017(3) 0.0385(4) 0.0075(4)
c33a 0.044(7) 0.073(10) 0.065(8) 0.013(7) -0.014(6) -0.001(7)
c35a 0.031(5) 0.023(5) 0.056(7) -0.002(5) 0.007(5) 0.003(5)
c35b 0.022(8) 0.039(10) 0.036(9) 0.004(7) 0.011(7) 0.004(7)
c33b 0.020(8) 0.095(17) 0.040(10) -0.008(10) -0.002(7) -0.005(10)

loop_
_atom_type_symbol
_atom_type_description
_atom_type_scat_dispersion_real
_atom_type_scat_dispersion_imag
_atom_type_scat_source
c c 0.0033 0.0016 'international tables vol c tables 4.2.6.8 and 6.1.1.4'
h h 0.0000 0.0000 'international tables vol c tables 4.2.6.8 and 6.1.1.4'
n n 0.0061 0.0033 'international tables vol c tables 4.2.6.8 and 6.1.1.4'
o o 0.0106 0.0060 'international tables vol c tables 4.2.6.8 and 6.1.1.4'
co co 0.3494 0.9721 'international tables vol c tables 4.2.6.8 and 6.1.1.4'
br br -0.2901 2.4595 'international tables vol c tables 4.2.6.8 and 6.1.1.4'

loop_
_geom_angle_atom_site_label_1
_geom_angle_atom_site_label_2
_geom_angle_atom_site_label_3
_geom_angle
o1 c1 c2 117.9(6)
o1 c1 c6 124.7(5)
c2 c1 c6 117.5(6)
c3 c2 c1 121.9(7)
c3 c2 h2 119.1
c1 c2 h2 119.1
c2 c3 c4 119.8(7)
c2 c3 h3 120.1
c4 c3 h3 120.1
c5 c4 c3 121.0(7)
c5 c4 br1 118.6(6)
c3 c4 br1 120.3(5)
c4 c5 c6 120.3(6)
c4 c5 h5 119.8
c6 c5 h5 119.8
c5 c6 c1 119.5(5)
c5 c6 c7 116.2(5)
c1 c6 c7 124.3(5)
o3 c7 n1 123.5(5)
o3 c7 c6 118.0(5)
n1 c7 c6 118.5(5)
n1 c8 c9 107.8(4)
n1 c8 h8a 110.1
c9 c8 h8a 110.1
n1 c8 h8b 110.1
c9 c8 h8b 110.1
h8a c8 h8b 108.5
n2 c9 c8 107.8(4)
n2 c9 h9a 110.2
c8 c9 h9a 110.2
n2 c9 h9b 110.2
c8 c9 h9b 110.2
h9a c9 h9b 108.5
o4 c10 n2 123.4(5)
o4 c10 c11 118.7(5)
n2 c10 c11 117.8(5)
c12 c11 c16 118.9(5)
c12 c11 c10 116.9(5)
c16 c11 c10 124.0(5)
c13 c12 c11 121.6(6)
c13 c12 h12 119.2
c11 c12 h12 119.2
c12 c13 c14 120.4(6)
c12 c13 br2 120.0(5)
c14 c13 br2 119.7(5)
c15 c14 c13 119.3(6)
c15 c14 h14 120.3
c13 c14 h14 120.3
c14 c15 c16 122.5(6)
c14 c15 h15 118.8
c16 c15 h15 118.8
o2 c16 c11 124.7(5)
o2 c16 c15 117.9(5)
c11 c16 c15 117.3(5)
c18 c17 co1 177.9(5)
c17 c18 c19 172.8(6)
c24 c19 c20 117.6(6)
c24 c19 c18 122.3(5)
c20 c19 c18 120.0(6)
c21 c20 c19 120.2(7)
c21 c20 h20 119.9
c19 c20 h20 119.9
c22 c21 c20 121.2(7)
c22 c21 h21 119.4
c20 c21 h21 119.4
c23 c22 c21 119.3(6)
c23 c22 h22 120.4
c21 c22 h22 120.4
c22 c23 c24 120.7(6)
c22 c23 h23 119.6
c24 c23 h23 119.6
c23 c24 c19 120.8(6)
c23 c24 h24 119.6
c19 c24 h24 119.6
c27 c26 c25 107.5(10)
c27 c26 h26a 110.2
c25 c26 h26a 110.2
c27 c26 h26b 110.2
c25 c26 h26b 110.2
h26a c26 h26b 108.5
c26 c27 c28 108.6(8)
c26 c27 h27a 110.0
c28 c27 h27a 110.0
c26 c27 h27b 110.0
c28 c27 h27b 110.0
h27a c27 h27b 108.4
n3 c28 c27 114.2(6)
n3 c28 h28a 108.7
c27 c28 h28a 108.7
n3 c28 h28b 108.7
c27 c28 h28b 108.7
h28a c28 h28b 107.6
c30 c29 h29a 109.5
c30 c29 h29b 109.5
h29a c29 h29b 109.5
c30 c29 h29c 109.5
h29a c29 h29c 109.5
h29b c29 h29c 109.5
c29 c30 c31 119.6(12)
c29 c30 h30a 107.4
c31 c30 h30a 107.4
c29 c30 h30b 107.4
c31 c30 h30b 107.4
h30a c30 h30b 107.0
c30 c31 c32 111.0(9)
c30 c31 h31a 109.4
c32 c31 h31a 109.4
c30 c31 h31b 109.4
c32 c31 h31b 109.4
h31a c31 h31b 108.0
c31 c32 n3 116.1(6)
c31 c32 h32a 108.2
n3 c32 h32a 108.3
c31 c32 h32b 108.3
n3 c32 h32b 108.2
h32a c32 h32b 107.4
c33a c34 c35a 108.6(8)
c35b c34 c33b 108.4(10)
c33a c34 h34a 110.0
c35a c34 h34a 110.0
c33a c34 h34b 110.0
c35a c34 h34b 110.0
h34a c34 h34b 108.3
c35b c36 n3 149.6(13)
c35a c36 n3 125.6(12)
c38 c37 h37a 109.5
c38 c37 h37b 109.5
h37a c37 h37b 109.5
c38 c37 h37c 109.5
h37a c37 h37c 109.5
h37b c37 h37c 109.5
c39 c38 c37 114.3(6)
c39 c38 h38a 108.7
c37 c38 h38a 108.7
c39 c38 h38b 108.7
c37 c38 h38b 108.7
h38a c38 h38b 107.6
c40 c39 c38 112.6(6)
c40 c39 h39a 109.1
c38 c39 h39a 109.1
c40 c39 h39b 109.1
c38 c39 h39b 109.1
h39a c39 h39b 107.8
c39 c40 n3 114.8(5)
c39 c40 h40a 108.6
n3 c40 h40a 108.6
c39 c40 h40b 108.6
n3 c40 h40b 108.6
h40a c40 h40b 107.5
c42 c41 h41a 109.5
c42 c41 h41b 109.5
h41a c41 h41b 109.5
c42 c41 h41c 109.5
h41a c41 h41c 109.5
h41b c41 h41c 109.5
c41 c42 c43 112.5(5)
c41 c42 h42a 109.1
c43 c42 h42a 109.1
c41 c42 h42b 109.1
c43 c42 h42b 109.1
h42a c42 h42b 107.8
c44 c43 c42 109.8(5)
c44 c43 h43a 109.7
c42 c43 h43a 109.7
c44 c43 h43b 109.7
c42 c43 h43b 109.7
h43a c43 h43b 108.2
n4 c44 c43 116.0(4)
n4 c44 h44a 108.3
c43 c44 h44a 108.3
n4 c44 h44b 108.3
c43 c44 h44b 108.3
h44a c44 h44b 107.4
c46 c45 h45a 109.5
c46 c45 h45b 109.5
h45a c45 h45b 109.5
c46 c45 h45c 109.5
h45a c45 h45c 109.5
h45b c45 h45c 109.5
c47 c46 c45 112.4(5)
c47 c46 h46a 109.1
c45 c46 h46a 109.1
c47 c46 h46b 109.1
c45 c46 h46b 109.1
h46a c46 h46b 107.9
c46 c47 c48 109.9(4)
c46 c47 h47a 109.7
c48 c47 h47a 109.7
c46 c47 h47b 109.7
c48 c47 h47b 109.7
h47a c47 h47b 108.2
c47 c48 n4 115.9(4)
c47 c48 h48a 108.3
n4 c48 h48a 108.3
c47 c48 h48b 108.3
n4 c48 h48b 108.3
h48a c48 h48b 107.4
c50 c49 h49a 109.5
c50 c49 h49b 109.5
h49a c49 h49b 109.5
c50 c49 h49c 109.5
h49a c49 h49c 109.5
h49b c49 h49c 109.5
c49 c50 c51 109.1(9)
c49 c50 h50a 109.8
c51 c50 h50a 109.8
c49 c50 h50b 109.9
c51 c50 h50b 109.9
h50a c50 h50b 108.3
c52 c51 c50 110.7(6)
c52 c51 h51a 109.5
c50 c51 h51a 109.5
c52 c51 h51b 109.5
c50 c51 h51b 109.5
h51a c51 h51b 108.1
c51 c52 n4 115.8(5)
c51 c52 h52a 108.3
n4 c52 h52a 108.3
c51 c52 h52b 108.3
n4 c52 h52b 108.3
h52a c52 h52b 107.4
c54 c53 h53a 109.5
c54 c53 h53b 109.5
h53a c53 h53b 109.5
c54 c53 h53c 109.5
h53a c53 h53c 109.5
h53b c53 h53c 109.5
c53 c54 c55 108.5(9)
c53 c54 h54a 110.0
c55 c54 h54a 110.0
c53 c54 h54b 110.0
c55 c54 h54b 110.0
h54a c54 h54b 108.4
c54 c55 c56 112.6(6)
c54 c55 h55a 109.1
c56 c55 h55a 109.1
c54 c55 h55b 109.1
c56 c55 h55b 109.1
h55a c55 h55b 107.8
c55 c56 n4 116.1(5)
c55 c56 h56a 108.3
n4 c56 h56a 108.3
c55 c56 h56b 108.3
n4 c56 h56b 108.3
h56a c56 h56b 107.4
c7 n1 c8 115.6(4)
c7 n1 co1 129.8(4)
c8 n1 co1 112.2(3)
c10 n2 c9 115.0(5)
c10 n2 co1 130.6(4)
c9 n2 co1 114.3(4)
c28 n3 c36 114.4(8)
c28 n3 c32 108.8(5)
c36 n3 c32 111.5(6)
c28 n3 c40 109.9(5)
c36 n3 c40 104.5(7)
c32 n3 c40 107.6(5)
c44 n4 c48 111.9(4)
c44 n4 c56 111.8(5)
c48 n4 c56 105.9(4)
c44 n4 c52 105.9(4)
c48 n4 c52 110.7(4)
c56 n4 c52 110.7(4)
c1 o1 co1 126.5(3)
c16 o2 co1 126.1(3)
c17 co1 o2 94.7(2)
c17 co1 n1 94.2(2)
o2 co1 n1 171.04(19)
c17 co1 n2 98.3(2)
o2 co1 n2 93.81(18)
n1 co1 n2 85.90(19)
c17 co1 o1 98.3(2)
o2 co1 o1 84.18(17)
n1 co1 o1 93.54(18)
n2 co1 o1 163.46(19)
c34 c33a h33a 109.5
c34 c33a h33b 109.5
h33a c33a h33b 109.5
c34 c33a h33c 109.5
h33a c33a h33c 109.5
h33b c33a h33c 109.5
c36 c35a c34 113.2(9)
c36 c35a h35a 108.9
c34 c35a h35a 108.9
c36 c35a h35b 108.9
c34 c35a h35b 108.9
h35a c35a h35b 107.8
c36 c35b c34 128.2(16)
c36 c35b h35c 105.2
c34 c35b h35c 105.2
c36 c35b h35d 105.2
c34 c35b h35d 105.2
h35c c35b h35d 106.0
c34 c33b h33d 109.5
c34 c33b h33e 109.5
h33d c33b h33e 109.5
c34 c33b h33f 109.5
h33d c33b h33f 109.5
h33e c33b h33f 109.5

loop_
_geom_bond_atom_site_label_1
_geom_bond_atom_site_label_2
_geom_bond_distance
c1 o1 1.315(7)
c1 c2 1.406(9)
c1 c6 1.416(8)
c2 c3 1.361(11)
c2 h2 0.9500
c3 c4 1.373(11)
c3 h3 0.9500
c4 c5 1.366(9)
c4 br1 1.914(7)
c5 c6 1.397(8)
c5 h5 0.9500
c6 c7 1.479(8)
c7 o3 1.266(6)
c7 n1 1.330(7)
c8 n1 1.476(7)
c8 c9 1.506(8)
c8 h8a 0.9900
c8 h8b 0.9900
c9 n2 1.460(7)
c9 h9a 0.9900
c9 h9b 0.9900
c10 o4 1.249(7)
c10 n2 1.338(7)
c10 c11 1.490(8)
c11 c12 1.410(8)
c11 c16 1.419(8)
c12 c13 1.370(9)
c12 h12 0.9500
c13 c14 1.392(9)
c13 br2 1.904(6)
c14 c15 1.367(9)
c14 h14 0.9500
c15 c16 1.426(8)
c15 h15 0.9500
c16 o2 1.311(7)
c17 c18 1.208(8)
c17 co1 1.828(5)
c18 c19 1.437(8)
c19 c24 1.399(8)
c19 c20 1.402(9)
c20 c21 1.383(10)
c20 h20 0.9500
c21 c22 1.375(11)
c21 h21 0.9500
c22 c23 1.367(10)
c22 h22 0.9500
c23 c24 1.386(8)
c23 h23 0.9500
c24 h24 0.9500
c25 c26 1.598(17)
c26 c27 1.520(13)
c26 h26a 0.9900
c26 h26b 0.9900
c27 c28 1.529(10)
c27 h27a 0.9900
c27 h27b 0.9900
c28 n3 1.481(8)
c28 h28a 0.9900
c28 h28b 0.9900
c29 c30 1.323(15)
c29 h29a 0.9800
c29 h29b 0.9800
c29 h29c 0.9800
c30 c31 1.517(12)
c30 h30a 0.9900
c30 h30b 0.9900
c31 c32 1.520(11)
c31 h31a 0.9900
c31 h31b 0.9900
c32 n3 1.526(8)
c32 h32a 0.9900
c32 h32b 0.9900
c34 c35b 1.526(17)
c34 c33a 1.528(15)
c34 c35a 1.597(12)
c34 c33b 1.62(2)
c34 h34a 0.9900
c34 h34b 0.9900
c36 c35b 1.166(17)
c36 c35a 1.303(16)
c36 n3 1.509(9)
c37 c38 1.511(11)
c37 h37a 0.9800
c37 h37b 0.9800
c37 h37c 0.9800
c38 c39 1.502(10)
c38 h38a 0.9900
c38 h38b 0.9900
c39 c40 1.499(11)
c39 h39a 0.9900
c39 h39b 0.9900
c40 n3 1.532(9)
c40 h40a 0.9900
c40 h40b 0.9900
c41 c42 1.501(9)
c41 h41a 0.9800
c41 h41b 0.9800
c41 h41c 0.9800
c42 c43 1.533(8)
c42 h42a 0.9900
c42 h42b 0.9900
c43 c44 1.513(8)
c43 h43a 0.9900
c43 h43b 0.9900
c44 n4 1.507(7)
c44 h44a 0.9900
c44 h44b 0.9900
c45 c46 1.520(9)
c45 h45a 0.9800
c45 h45b 0.9800
c45 h45c 0.9800
c46 c47 1.507(8)
c46 h46a 0.9900
c46 h46b 0.9900
c47 c48 1.518(8)
c47 h47a 0.9900
c47 h47b 0.9900
c48 n4 1.525(7)
c48 h48a 0.9900
c48 h48b 0.9900
c49 c50 1.410(15)
c49 h49a 0.9800
c49 h49b 0.9800
c49 h49c 0.9800
c50 c51 1.539(9)
c50 h50a 0.9900
c50 h50b 0.9900
c51 c52 1.495(9)
c51 h51a 0.9900
c51 h51b 0.9900
c52 n4 1.536(7)
c52 h52a 0.9900
c52 h52b 0.9900
c53 c54 1.492(16)
c53 h53a 0.9800
c53 h53b 0.9800
c53 h53c 0.9800
c54 c55 1.496(10)
c54 h54a 0.9900
c54 h54b 0.9900
c55 c56 1.502(9)
c55 h55a 0.9900
c55 h55b 0.9900
c56 n4 1.537(7)
c56 h56a 0.9900
c56 h56b 0.9900
n1 co1 1.872(5)
n2 co1 1.878(4)
o1 co1 1.884(4)
o2 co1 1.869(4)
c33a h33a 0.9800
c33a h33b 0.9800
c33a h33c 0.9800
c35a h35a 0.9900
c35a h35b 0.9900
c35b h35c 0.9900
c35b h35d 0.9900
c33b h33d 0.9800
c33b h33e 0.9800
c33b h33f 0.9800
